data_7209939
loop_
_publ_author_name
'Seaton, Colin C.'
'Munshi, Tasnim'
'Williams, Sara E.'
'Scowen, Ian J.'

_publ_section_title
;
 Multi-component crystals of 4-phenylpyridine: challenging the boundaries
 between co-crystal and organic salt formation with insight into
 solid-state proton transfer
;
_journal_issue 26
_journal_name_full CrystEngComm
_journal_page_first 5250
_journal_paper_doi 10.1039/c3ce40499d
_journal_volume 15
_journal_year 2013
_chemical_formula_moiety 'C11 H9 N, C7 H7 N O2'
_chemical_formula_sum 'C18 H16 N2 O2'
_chemical_formula_weight 292.33
_chemical_name_common '2-aminobenzoic acid 4-phenylpyridine'
_chemical_name_systematic
;
2-aminobenzoic acid 4-phenylpyridine
;
_space_group_IT_number 14
_symmetry_cell_setting monoclinic
_symmetry_space_group_name_Hall '-P 2yn'
_symmetry_space_group_name_H-M 'P 1 21/n 1'
_atom_sites_solution_hydrogens geom
_atom_sites_solution_primary direct
_atom_sites_solution_secondary difmap
_audit_creation_method SHELXL-97
_cell_angle_alpha 90.00
_cell_angle_beta 92.881(8)
_cell_angle_gamma 90.00
_cell_formula_units_Z 4
_cell_length_a 7.5367(13)
_cell_length_b 10.0173(18)
_cell_length_c 19.429(4)
_cell_measurement_reflns_used 9864
_cell_measurement_temperature 80(2)
_cell_measurement_theta_max 29.87
_cell_measurement_theta_min 2.29
_cell_volume 1465.0(5)
_computing_cell_refinement 'Bruker SAINT'
_computing_data_collection 'Bruker APEX2'
_computing_data_reduction 'Bruker SAINT'
_computing_structure_refinement 'SHELXL-97 (Sheldrick, 1997)'
_computing_structure_solution 'SHELXS-97 (Sheldrick, 1990)'
_diffrn_ambient_temperature 80(2)
_diffrn_measured_fraction_theta_full 0.989
_diffrn_measured_fraction_theta_max 0.930
_diffrn_measurement_device_type 'Bruker APEX-II CCD'
_diffrn_measurement_method '\f and \w scans'
_diffrn_radiation_monochromator graphite
_diffrn_radiation_source 'fine-focus sealed tube'
_diffrn_radiation_type MoK\a
_diffrn_radiation_wavelength 0.71073
_diffrn_reflns_av_R_equivalents 0.0530
_diffrn_reflns_av_sigmaI/netI 0.0252
_diffrn_reflns_limit_h_max 10
_diffrn_reflns_limit_h_min -9
_diffrn_reflns_limit_k_max 14
_diffrn_reflns_limit_k_min -13
_diffrn_reflns_limit_l_max 26
_diffrn_reflns_limit_l_min -27
_diffrn_reflns_number 43508
_diffrn_reflns_theta_full 28.50
_diffrn_reflns_theta_max 30.03
_diffrn_reflns_theta_min 2.10
_diffrn_standards_number 0
_exptl_absorpt_coefficient_mu 0.088
_exptl_absorpt_correction_type none
_exptl_crystal_colour colourless
_exptl_crystal_density_diffrn 1.325
_exptl_crystal_density_method 'not measured'
_exptl_crystal_description block
_exptl_crystal_F_000 616
_exptl_crystal_size_max 0.54
_exptl_crystal_size_mid 0.40
_exptl_crystal_size_min 0.35
_refine_diff_density_max 0.373
_refine_diff_density_min -0.306
_refine_diff_density_rms 0.048
_refine_ls_extinction_method none
_refine_ls_goodness_of_fit_ref 1.025
_refine_ls_hydrogen_treatment mixed
_refine_ls_matrix_type full
_refine_ls_number_parameters 263
_refine_ls_number_reflns 3991
_refine_ls_number_restraints 0
_refine_ls_restrained_S_all 1.025
_refine_ls_R_factor_all 0.0542
_refine_ls_R_factor_gt 0.0414
_refine_ls_shift/su_max 0.000
_refine_ls_shift/su_mean 0.000
_refine_ls_structure_factor_coef Fsqd
_refine_ls_weighting_details 'calc w=1/[\s^2^(Fo^2^)+(0.0561P)^2^+0.6460P] where P=(Fo^2^+2Fc^2^)/3'
_refine_ls_weighting_scheme calc
_refine_ls_wR_factor_gt 0.1051
_refine_ls_wR_factor_ref 0.1154
_reflns_number_gt 3302
_reflns_number_total 3991
_reflns_threshold_expression >2sigma(I)
_cod_data_source_file c3ce40499d.txt
_cod_data_source_block 2aba_4pp_80K
_cod_original_sg_symbol_H-M P2(1)/n
_cod_database_code 7209939

loop_
_symmetry_equiv_pos_as_xyz
'x, y, z'
'-x+1/2, y+1/2, -z+1/2'
'-x, -y, -z'
'x-1/2, -y-1/2, z-1/2'

loop_
_atom_site_label
_atom_site_type_symbol
_atom_site_fract_x
_atom_site_fract_y
_atom_site_fract_z
_atom_site_U_iso_or_equiv
_atom_site_adp_type
_atom_site_occupancy
_atom_site_symmetry_multiplicity
_atom_site_calc_flag
O1A O -0.04010(11) 0.99888(8) 0.61462(4) 0.01994(19) Uani 1 1 d
H1O H 0.038(3) 0.896(3) 0.5998(13) 0.086(8) Uiso 1 1 d
O2A O 0.19358(11) 1.05455(8) 0.68440(4) 0.02072(19) Uani 1 1 d
N1A N 0.18736(14) 1.30798(10) 0.73559(6) 0.0223(2) Uani 1 1 d
H1NA H 0.251(2) 1.2301(18) 0.7327(9) 0.033(4) Uiso 1 1 d
H2NA H 0.224(2) 1.3724(18) 0.7653(9) 0.032(4) Uiso 1 1 d
C1A C 0.04108(14) 1.07487(10) 0.66017(5) 0.0146(2) Uani 1 1 d
C2A C -0.06795(14) 1.19075(10) 0.68210(5) 0.0135(2) Uani 1 1 d
C3A C 0.00889(14) 1.29971(10) 0.71943(5) 0.0154(2) Uani 1 1 d
C4A C -0.10288(16) 1.40593(11) 0.73728(6) 0.0198(2) Uani 1 1 d
H4A H -0.050(2) 1.4813(16) 0.7624(8) 0.027(4) Uiso 1 1 d
C5A C -0.28292(17) 1.40240(12) 0.72094(6) 0.0229(2) Uani 1 1 d
H5A H -0.358(2) 1.4775(17) 0.7342(8) 0.030(4) Uiso 1 1 d
C6A C -0.35985(16) 1.29382(13) 0.68577(6) 0.0222(2) Uani 1 1 d
H6A H -0.484(2) 1.2929(16) 0.6739(8) 0.031(4) Uiso 1 1 d
C7A C -0.25156(15) 1.19027(11) 0.66638(6) 0.0172(2) Uani 1 1 d
H7A H -0.3050(18) 1.1151(14) 0.6404(7) 0.016(3) Uiso 1 1 d
N2B N 0.09922(13) 0.78210(9) 0.57790(5) 0.0187(2) Uani 1 1 d
C1B C 0.15447(16) 0.76816(11) 0.51399(6) 0.0210(2) Uani 1 1 d
H1B H 0.149(2) 0.8465(17) 0.4850(8) 0.031(4) Uiso 1 1 d
C2B C 0.21242(16) 0.64743(11) 0.48914(6) 0.0206(2) Uani 1 1 d
H2B H 0.247(2) 0.6460(18) 0.4428(9) 0.035(4) Uiso 1 1 d
C3B C 0.21666(14) 0.53436(10) 0.53085(5) 0.0157(2) Uani 1 1 d
C4B C 0.1580(2) 0.55087(12) 0.59733(6) 0.0290(3) Uani 1 1 d
H4B H 0.161(3) 0.479(2) 0.6315(10) 0.049(5) Uiso 1 1 d
C5B C 0.0992(2) 0.67438(12) 0.61827(6) 0.0280(3) Uani 1 1 d
H5B H 0.056(2) 0.6869(18) 0.6644(9) 0.040(5) Uiso 1 1 d
C6B C 0.27652(14) 0.40285(10) 0.50541(6) 0.0171(2) Uani 1 1 d
C7B C 0.3356(2) 0.38848(13) 0.43894(7) 0.0298(3) Uani 1 1 d
H7B H 0.342(2) 0.4636(19) 0.4081(10) 0.044(5) Uiso 1 1 d
C8B C 0.3876(2) 0.26438(14) 0.41472(7) 0.0335(3) Uani 1 1 d
H8B H 0.428(2) 0.261(2) 0.3692(11) 0.049(5) Uiso 1 1 d
C9B C 0.38261(16) 0.15338(12) 0.45678(8) 0.0280(3) Uani 1 1 d
H9B H 0.419(2) 0.0668(18) 0.4373(9) 0.038(4) Uiso 1 1 d
C10B C 0.32684(17) 0.16598(12) 0.52301(8) 0.0282(3) Uani 1 1 d
H10B H 0.325(2) 0.0902(19) 0.5540(9) 0.042(5) Uiso 1 1 d
C11B C 0.27393(15) 0.28974(12) 0.54728(7) 0.0225(2) Uani 1 1 d
H11B H 0.232(2) 0.2969(16) 0.5953(9) 0.031(4) Uiso 1 1 d

loop_
_atom_site_aniso_label
_atom_site_aniso_U_11
_atom_site_aniso_U_22
_atom_site_aniso_U_33
_atom_site_aniso_U_23
_atom_site_aniso_U_13
_atom_site_aniso_U_12
O1A 0.0231(4) 0.0129(4) 0.0237(4) -0.0053(3) 0.0000(3) 0.0007(3)
O2A 0.0210(4) 0.0153(4) 0.0255(4) 0.0000(3) -0.0030(3) 0.0050(3)
N1A 0.0217(5) 0.0167(5) 0.0282(5) -0.0059(4) -0.0027(4) -0.0022(4)
C1A 0.0195(5) 0.0095(4) 0.0151(5) 0.0022(3) 0.0033(4) -0.0006(4)
C2A 0.0175(5) 0.0107(4) 0.0126(4) 0.0012(3) 0.0029(4) 0.0002(4)
C3A 0.0204(5) 0.0121(4) 0.0138(4) 0.0012(4) 0.0029(4) -0.0012(4)
C4A 0.0294(6) 0.0130(5) 0.0174(5) -0.0021(4) 0.0064(4) 0.0006(4)
C5A 0.0287(6) 0.0207(5) 0.0204(5) 0.0000(4) 0.0102(5) 0.0090(5)
C6A 0.0168(5) 0.0277(6) 0.0225(5) 0.0004(5) 0.0061(4) 0.0043(4)
C7A 0.0184(5) 0.0174(5) 0.0160(5) -0.0001(4) 0.0038(4) -0.0017(4)
N2B 0.0221(5) 0.0123(4) 0.0214(5) -0.0033(3) -0.0011(4) 0.0011(3)
C1B 0.0254(6) 0.0143(5) 0.0234(5) 0.0032(4) 0.0029(4) 0.0047(4)
C2B 0.0262(6) 0.0165(5) 0.0197(5) 0.0021(4) 0.0063(4) 0.0059(4)
C3B 0.0177(5) 0.0120(5) 0.0171(5) -0.0014(4) -0.0031(4) 0.0010(4)
C4B 0.0578(9) 0.0122(5) 0.0173(5) -0.0005(4) 0.0043(5) 0.0010(5)
C5B 0.0518(8) 0.0159(5) 0.0168(5) -0.0036(4) 0.0061(5) -0.0002(5)
C6B 0.0171(5) 0.0125(5) 0.0212(5) -0.0035(4) -0.0047(4) 0.0016(4)
C7B 0.0498(8) 0.0194(6) 0.0199(6) -0.0039(5) -0.0022(5) 0.0085(5)
C8B 0.0474(8) 0.0266(7) 0.0261(6) -0.0123(5) -0.0029(6) 0.0095(6)
C9B 0.0207(6) 0.0168(5) 0.0458(8) -0.0130(5) -0.0056(5) 0.0030(4)
C10B 0.0218(6) 0.0135(5) 0.0496(8) 0.0012(5) 0.0052(5) 0.0038(4)
C11B 0.0198(6) 0.0152(5) 0.0328(6) 0.0020(4) 0.0042(5) 0.0034(4)

loop_
_atom_type_symbol
_atom_type_description
_atom_type_scat_dispersion_real
_atom_type_scat_dispersion_imag
_atom_type_scat_source
C C 0.0033 0.0016 'International Tables Vol C Tables 4.2.6.8 and 6.1.1.4'
H H 0.0000 0.0000 'International Tables Vol C Tables 4.2.6.8 and 6.1.1.4'
N N 0.0061 0.0033 'International Tables Vol C Tables 4.2.6.8 and 6.1.1.4'
O O 0.0106 0.0060 'International Tables Vol C Tables 4.2.6.8 and 6.1.1.4'

loop_
_geom_angle_atom_site_label_1
_geom_angle_atom_site_label_2
_geom_angle_atom_site_label_3
_geom_angle
C1A O1A H1O 115.9(12)
C3A N1A H1NA 116.3(11)
C3A N1A H2NA 117.1(11)
H1NA N1A H2NA 120.4(15)
O2A C1A O1A 124.09(10)
O2A C1A C2A 122.17(9)
O1A C1A C2A 113.74(9)
C7A C2A C3A 119.16(9)
C7A C2A C1A 119.04(9)
C3A C2A C1A 121.79(10)
N1A C3A C4A 119.34(10)
N1A C3A C2A 122.38(10)
C4A C3A C2A 118.20(10)
C5A C4A C3A 121.13(10)
C5A C4A H4A 120.5(9)
C3A C4A H4A 118.3(9)
C4A C5A C6A 120.86(10)
C4A C5A H5A 119.4(10)
C6A C5A H5A 119.7(10)
C7A C6A C5A 118.78(11)
C7A C6A H6A 120.8(10)
C5A C6A H6A 120.3(10)
C6A C7A C2A 121.83(10)
C6A C7A H7A 118.9(8)
C2A C7A H7A 119.3(8)
C5B N2B C1B 118.08(10)
C5B N2B H1O 120.2(12)
C1B N2B H1O 121.7(12)
N2B C1B C2B 122.35(10)
N2B C1B H1B 116.8(10)
C2B C1B H1B 120.9(10)
C1B C2B C3B 120.48(10)
C1B C2B H2B 116.8(11)
C3B C2B H2B 122.7(11)
C2B C3B C4B 116.31(10)
C2B C3B C6B 121.76(10)
C4B C3B C6B 121.92(10)
C5B C4B C3B 119.97(11)
C5B C4B H4B 117.1(11)
C3B C4B H4B 122.8(11)
N2B C5B C4B 122.78(11)
N2B C5B H5B 116.4(11)
C4B C5B H5B 120.8(11)
C7B C6B C11B 118.07(10)
C7B C6B C3B 121.08(10)
C11B C6B C3B 120.84(10)
C8B C7B C6B 120.90(12)
C8B C7B H7B 117.6(11)
C6B C7B H7B 121.5(11)
C9B C8B C7B 120.15(13)
C9B C8B H8B 122.5(12)
C7B C8B H8B 117.4(12)
C10B C9B C8B 119.78(11)
C10B C9B H9B 122.7(10)
C8B C9B H9B 117.5(10)
C9B C10B C11B 120.23(12)
C9B C10B H10B 121.4(11)
C11B C10B H10B 118.4(11)
C10B C11B C6B 120.87(12)
C10B C11B H11B 119.2(9)
C6B C11B H11B 119.9(9)

loop_
_geom_bond_atom_site_label_1
_geom_bond_atom_site_label_2
_geom_bond_distance
O1A C1A 1.2972(13)
O1A H1O 1.23(3)
O2A C1A 1.2368(14)
N1A C3A 1.3683(15)
N1A H1NA 0.918(18)
N1A H2NA 0.899(18)
C1A C2A 1.4964(14)
C2A C7A 1.4021(15)
C2A C3A 1.4179(15)
C3A C4A 1.4112(15)
C4A C5A 1.3784(18)
C4A H4A 0.974(16)
C5A C6A 1.3951(18)
C5A H5A 0.982(17)
C6A C7A 1.3837(16)
C6A H6A 0.952(17)
C7A H7A 0.981(14)
N2B C5B 1.3340(15)
N2B C1B 1.3367(15)
N2B H1O 1.31(3)
C1B C2B 1.3812(15)
C1B H1B 0.966(17)
C2B C3B 1.3922(15)
C2B H2B 0.951(17)
C3B C4B 1.3957(16)
C3B C6B 1.4852(14)
C4B C5B 1.3823(17)
C4B H4B 0.98(2)
C5B H5B 0.978(18)
C6B C7B 1.3943(17)
C6B C11B 1.3955(16)
C7B C8B 1.3925(17)
C7B H7B 0.964(19)
C8B C9B 1.382(2)
C8B H8B 0.95(2)
C9B C10B 1.380(2)
C9B H9B 0.991(18)
C10B C11B 1.3919(16)
C10B H10B 0.969(19)
C11B H11B 1.003(17)

loop_
_geom_hbond_atom_site_label_D
_geom_hbond_atom_site_label_H
_geom_hbond_atom_site_label_A
_geom_hbond_distance_DH
_geom_hbond_distance_HA
_geom_hbond_distance_DA
_geom_hbond_angle_DHA
_geom_hbond_site_symmetry_A
O1A H1O N2B 1.23(3) 1.31(3) 2.5302(12) 171(2) .
N1A H1NA O2A 0.918(18) 2.030(18) 2.7279(14) 131.7(14) .
N1A H2NA O2A 0.899(18) 2.148(18) 3.0303(14) 166.9(15) 2_556
